data_7103603
loop_
_publ_author_name
'Ali, Shoaib'
'Baskar, Viswanathan'
'Muryn, Christopher A'
'Winpenny, Richard E P'

_publ_section_title
;
 Mixed antimonate-phosphonate ligands as polydentate bridging oxygen
 donors.
;
_journal_issue 47
_journal_name_full 'Chemical communications (Cambridge, England)'
_journal_page_first 6375
_journal_page_last 6377
_journal_paper_doi 10.1039/b815270e
_journal_year 2008
_chemical_formula_sum 'C36 H51 Cl2 Co2 N2 O13 P3 Sb2'
_chemical_formula_weight 1244.96
_chemical_name_systematic
;
?
;
_space_group_IT_number 14
_symmetry_cell_setting monoclinic
_symmetry_space_group_name_Hall '-P 2yn'
_symmetry_space_group_name_H-M 'P 1 21/n 1'
_atom_sites_solution_hydrogens geom
_atom_sites_solution_primary direct
_atom_sites_solution_secondary difmap
_audit_creation_method SHELXL-97
_cell_angle_alpha 90.00
_cell_angle_beta 91.694(2)
_cell_angle_gamma 90.00
_cell_formula_units_Z 4
_cell_length_a 9.9052(2)
_cell_length_b 22.5257(5)
_cell_length_c 20.5666(4)
_cell_measurement_reflns_used 12521
_cell_measurement_temperature 100(2)
_cell_measurement_theta_max 28.5243
_cell_measurement_theta_min 2.6791
_cell_volume 4586.85(16)
_computing_cell_refinement
;
CrysAlis RED, Oxford Diffraction Ltd.,
Version 1.171.32.4 (release 27-04-2006 CrysAlis171 .NET)
(compiled Apr 27 2007,17:53:11)
;
_computing_data_collection
;
CrysAlis CCD, Oxford Diffraction Ltd.,
Version 1.171.32.4 (release 27-04-2006 CrysAlis171 .NET)
(compiled Apr 27 2007,17:53:11)
;
_computing_data_reduction
;
CrysAlis RED, Oxford Diffraction Ltd.,
Version 1.171.32.4 (release 27-04-2006 CrysAlis171 .NET)
(compiled Apr 27 2007,17:53:11)
;
_computing_molecular_graphics 'SHELXL-97 (Sheldrick, 1997)'
_computing_publication_material 'SHELXL-97 (Sheldrick, 1997)'
_computing_structure_refinement 'SHELXL-97 (Sheldrick, 1997)'
_computing_structure_solution 'SHELXS-97 (Sheldrick, 1990)'
_diffrn_ambient_temperature 100(2)
_diffrn_detector_area_resol_mean 8.3367
_diffrn_measured_fraction_theta_full 0.994
_diffrn_measured_fraction_theta_max 0.994
_diffrn_measurement_device_type 'Oxford Diffraction XCalibur 2'
_diffrn_measurement_method 'phi and omega'
_diffrn_radiation_monochromator graphite
_diffrn_radiation_source 'fine-focus sealed tube'
_diffrn_radiation_type MoK\a
_diffrn_radiation_wavelength 0.71073
_diffrn_reflns_av_R_equivalents 0.0306
_diffrn_reflns_av_sigmaI/netI 0.0438
_diffrn_reflns_limit_h_max 12
_diffrn_reflns_limit_h_min -12
_diffrn_reflns_limit_k_max 21
_diffrn_reflns_limit_k_min -28
_diffrn_reflns_limit_l_max 25
_diffrn_reflns_limit_l_min -23
_diffrn_reflns_number 25685
_diffrn_reflns_theta_full 26.37
_diffrn_reflns_theta_max 26.37
_diffrn_reflns_theta_min 4.09
_exptl_absorpt_coefficient_mu 2.159
_exptl_absorpt_correction_T_max 0.7378
_exptl_absorpt_correction_T_min 0.4789
_exptl_absorpt_correction_type multi-scan
_exptl_absorpt_process_details
;
CrysAlis RED, Oxford Diffraction Ltd.,
Version 1.171.32.4 (release 27-04-2006 CrysAlis171 .NET)
(compiled Apr 27 2007,17:53:11)
Empirical absorption correction using spherical harmonics,
implemented in SCALE3 ABSPACK scaling algorithm.
;
_exptl_crystal_colour blue
_exptl_crystal_density_diffrn 1.803
_exptl_crystal_density_method 'not measured'
_exptl_crystal_description block
_exptl_crystal_F_000 2480
_exptl_crystal_size_max 0.40
_exptl_crystal_size_mid 0.15
_exptl_crystal_size_min 0.15
_refine_diff_density_max 1.526
_refine_diff_density_min -0.845
_refine_diff_density_rms 0.121
_refine_ls_extinction_method none
_refine_ls_goodness_of_fit_ref 1.058
_refine_ls_hydrogen_treatment constr
_refine_ls_matrix_type full
_refine_ls_number_parameters 552
_refine_ls_number_reflns 9325
_refine_ls_number_restraints 0
_refine_ls_restrained_S_all 1.058
_refine_ls_R_factor_all 0.0542
_refine_ls_R_factor_gt 0.0309
_refine_ls_shift/su_max 0.001
_refine_ls_shift/su_mean 0.000
_refine_ls_structure_factor_coef Fsqd
_refine_ls_weighting_details 'calc w=1/[\s^2^(Fo^2^)+(0.0434P)^2^+0.0205P] where P=(Fo^2^+2Fc^2^)/3'
_refine_ls_weighting_scheme calc
_refine_ls_wR_factor_gt 0.0676
_refine_ls_wR_factor_ref 0.0811
_reflns_number_gt 6917
_reflns_number_total 9325
_reflns_threshold_expression >2sigma(I)
_cod_data_source_file b815270e.txt
_cod_data_source_block mono1013
_cod_database_code 7103603

loop_
_symmetry_equiv_pos_as_xyz
'x, y, z'
'-x+1/2, y+1/2, -z+1/2'
'-x, -y, -z'
'x-1/2, -y-1/2, z-1/2'

loop_
_atom_site_label
_atom_site_type_symbol
_atom_site_fract_x
_atom_site_fract_y
_atom_site_fract_z
_atom_site_U_iso_or_equiv
_atom_site_adp_type
_atom_site_occupancy
_atom_site_symmetry_multiplicity
_atom_site_calc_flag
_atom_site_refinement_flags
_atom_site_disorder_assembly
_atom_site_disorder_group
Sb1 Sb 0.37148(2) 0.228415(11) 0.879551(12) 0.01427(7) Uani 1 1 d . . .
Sb2 Sb 0.35710(2) 0.347574(11) 0.811315(12) 0.01354(7) Uani 1 1 d . . .
Co1 Co 0.57643(5) 0.35393(2) 0.97722(2) 0.01398(12) Uani 1 1 d . . .
Co2 Co 0.63673(5) 0.27821(2) 0.81037(2) 0.01556(12) Uani 1 1 d . . .
P1 P 0.66234(10) 0.22232(4) 0.94995(5) 0.0146(2) Uani 1 1 d . . .
P2 P 0.26842(9) 0.34156(4) 0.95934(5) 0.0144(2) Uani 1 1 d . . .
P3 P 0.63593(10) 0.41376(5) 0.84519(5) 0.0157(2) Uani 1 1 d . . .
N1 N 0.7626(3) 0.25339(16) 0.73602(16) 0.0240(8) Uani 1 1 d . . .
N2 N 0.6718(3) 0.39106(14) 1.06083(15) 0.0170(7) Uani 1 1 d . . .
C1 C 0.2519(4) 0.15227(17) 0.89123(18) 0.0150(8) Uani 1 1 d . . .
C2 C 0.2737(4) 0.11405(18) 0.94358(18) 0.0185(8) Uani 1 1 d . . .
H2 H 0.3440 0.1222 0.9747 0.022 Uiso 1 1 calc R . .
C3 C 0.1932(4) 0.06398(18) 0.95079(19) 0.0192(8) Uani 1 1 d . . .
H3 H 0.2086 0.0377 0.9864 0.023 Uiso 1 1 calc R . .
C4 C 0.0904(4) 0.05300(17) 0.90538(19) 0.0185(8) Uani 1 1 d . . .
C5 C 0.0662(4) 0.09081(18) 0.85338(19) 0.0216(9) Uani 1 1 d . . .
H5 H -0.0044 0.0826 0.8224 0.026 Uiso 1 1 calc R . .
C6 C 0.1468(4) 0.14108(18) 0.8470(2) 0.0228(9) Uani 1 1 d . . .
H6 H 0.1295 0.1679 0.8121 0.027 Uiso 1 1 calc R . .
C7 C 0.2198(4) 0.39295(17) 0.74908(18) 0.0151(8) Uani 1 1 d . . .
C8 C 0.0899(4) 0.37019(19) 0.7410(2) 0.0255(10) Uani 1 1 d . . .
H8 H 0.0640 0.3358 0.7643 0.031 Uiso 1 1 calc R . .
C9 C -0.0015(4) 0.39818(19) 0.6988(2) 0.0284(10) Uani 1 1 d . . .
H9 H -0.0910 0.3835 0.6933 0.034 Uiso 1 1 calc R . .
C10 C 0.0388(4) 0.44749(19) 0.66484(19) 0.0223(9) Uani 1 1 d . . .
C11 C 0.1650(4) 0.4713(2) 0.67368(19) 0.0239(9) Uani 1 1 d . . .
H11 H 0.1898 0.5064 0.6514 0.029 Uiso 1 1 calc R . .
C12 C 0.2564(4) 0.44299(18) 0.71611(18) 0.0184(9) Uani 1 1 d . . .
H12 H 0.3451 0.4585 0.7222 0.022 Uiso 1 1 calc R . .
C13 C 0.7577(4) 0.2855(2) 0.6796(2) 0.0306(11) Uani 1 1 d . . .
H13 H 0.6969 0.3181 0.6761 0.037 Uiso 1 1 calc R . .
C14 C 0.8374(5) 0.2727(2) 0.6278(2) 0.0349(11) Uani 1 1 d . . .
H14 H 0.8290 0.2949 0.5886 0.042 Uiso 1 1 calc R . .
C15 C 0.9304(4) 0.2268(2) 0.6339(2) 0.0356(12) Uani 1 1 d . . .
H15 H 0.9874 0.2173 0.5990 0.043 Uiso 1 1 calc R . .
C16 C 0.9389(5) 0.1953(2) 0.6912(2) 0.0355(11) Uani 1 1 d . . .
H16 H 1.0020 0.1638 0.6962 0.043 Uiso 1 1 calc R . .
C17 C 0.8540(4) 0.2100(2) 0.7420(2) 0.0299(10) Uani 1 1 d . . .
H17 H 0.8616 0.1885 0.7817 0.036 Uiso 1 1 calc R . .
C18 C 0.6817(4) 0.44913(18) 1.0684(2) 0.0212(9) Uani 1 1 d . . .
H18 H 0.6451 0.4740 1.0349 0.025 Uiso 1 1 calc R . .
C19 C 0.7425(4) 0.4757(2) 1.1223(2) 0.0280(10) Uani 1 1 d . . .
H19 H 0.7472 0.5177 1.1261 0.034 Uiso 1 1 calc R . .
C20 C 0.7961(4) 0.43927(19) 1.1704(2) 0.0243(9) Uani 1 1 d . . .
H20 H 0.8383 0.4559 1.2083 0.029 Uiso 1 1 calc R . .
C21 C 0.7878(4) 0.37896(19) 1.1632(2) 0.0246(9) Uani 1 1 d . . .
H21 H 0.8238 0.3532 1.1960 0.030 Uiso 1 1 calc R . .
C22 C 0.7265(4) 0.35614(18) 1.10759(19) 0.0198(9) Uani 1 1 d . . .
H22 H 0.7227 0.3143 1.1021 0.024 Uiso 1 1 calc R . .
C23 C 0.7499(4) 0.16386(17) 0.99487(19) 0.0173(8) Uani 1 1 d . . .
C24 C 0.7407(4) 0.10510(19) 0.9576(2) 0.0305(11) Uani 1 1 d . . .
H24A H 0.7886 0.0741 0.9825 0.046 Uiso 1 1 calc R . .
H24B H 0.7818 0.1097 0.9152 0.046 Uiso 1 1 calc R . .
H24C H 0.6456 0.0938 0.9514 0.046 Uiso 1 1 calc R . .
C25 C 0.6856(4) 0.1562(2) 1.06055(19) 0.0249(9) Uani 1 1 d . . .
H25A H 0.5912 0.1440 1.0540 0.037 Uiso 1 1 calc R . .
H25B H 0.6892 0.1940 1.0842 0.037 Uiso 1 1 calc R . .
H25C H 0.7349 0.1258 1.0857 0.037 Uiso 1 1 calc R . .
C26 C 0.8995(4) 0.18166(19) 1.0043(2) 0.0227(9) Uani 1 1 d . . .
H26A H 0.9057 0.2191 1.0284 0.034 Uiso 1 1 calc R . .
H26B H 0.9399 0.1866 0.9617 0.034 Uiso 1 1 calc R . .
H26C H 0.9480 0.1506 1.0288 0.034 Uiso 1 1 calc R . .
C27 C 0.1080(4) 0.35821(17) 0.99517(19) 0.0170(8) Uani 1 1 d . . .
C28 C 0.1012(4) 0.3276(2) 1.0616(2) 0.0266(10) Uani 1 1 d . . .
H28A H 0.0124 0.3346 1.0799 0.040 Uiso 1 1 calc R . .
H28B H 0.1717 0.3437 1.0910 0.040 Uiso 1 1 calc R . .
H28C H 0.1152 0.2848 1.0563 0.040 Uiso 1 1 calc R . .
C29 C -0.0059(4) 0.3354(2) 0.9487(2) 0.0260(10) Uani 1 1 d . . .
H29A H 0.0084 0.2932 0.9397 0.039 Uiso 1 1 calc R . .
H29B H -0.0049 0.3578 0.9079 0.039 Uiso 1 1 calc R . .
H29C H -0.0933 0.3407 0.9690 0.039 Uiso 1 1 calc R . .
C30 C 0.0940(4) 0.42559(19) 1.0036(2) 0.0274(10) Uani 1 1 d . . .
H30A H 0.0095 0.4344 1.0253 0.041 Uiso 1 1 calc R . .
H30B H 0.0933 0.4448 0.9609 0.041 Uiso 1 1 calc R . .
H30C H 0.1704 0.4406 1.0302 0.041 Uiso 1 1 calc R . .
C31 C 0.7078(4) 0.48349(18) 0.81796(19) 0.0198(9) Uani 1 1 d . . .
C32 C 0.6333(4) 0.53557(18) 0.8482(2) 0.0284(10) Uani 1 1 d . . .
H32A H 0.6737 0.5730 0.8341 0.043 Uiso 1 1 calc R . .
H32B H 0.6405 0.5327 0.8957 0.043 Uiso 1 1 calc R . .
H32C H 0.5379 0.5345 0.8342 0.043 Uiso 1 1 calc R . .
C33 C 0.6936(4) 0.4876(2) 0.74400(19) 0.0256(10) Uani 1 1 d . . .
H33A H 0.5977 0.4862 0.7308 0.038 Uiso 1 1 calc R . .
H33B H 0.7409 0.4542 0.7244 0.038 Uiso 1 1 calc R . .
H33C H 0.7330 0.5250 0.7293 0.038 Uiso 1 1 calc R . .
C34 C 0.8576(4) 0.48439(19) 0.8389(2) 0.0253(9) Uani 1 1 d . . .
H34A H 0.9042 0.4512 0.8185 0.038 Uiso 1 1 calc R . .
H34B H 0.8662 0.4806 0.8863 0.038 Uiso 1 1 calc R . .
H34C H 0.8982 0.5219 0.8254 0.038 Uiso 1 1 calc R . .
C35 C 0.4245(4) 0.2839(2) 0.6893(2) 0.0277(10) Uani 1 1 d . . .
H35A H 0.3366 0.2674 0.7004 0.042 Uiso 1 1 calc R . .
H35B H 0.4851 0.2517 0.6771 0.042 Uiso 1 1 calc R . .
H35C H 0.4127 0.3115 0.6527 0.042 Uiso 1 1 calc R . .
C36 C 0.5346(4) 0.14112(17) 0.8021(2) 0.0220(9) Uani 1 1 d . . .
H36A H 0.6105 0.1351 0.8330 0.033 Uiso 1 1 calc R . .
H36B H 0.5641 0.1333 0.7578 0.033 Uiso 1 1 calc R . .
H36C H 0.4610 0.1139 0.8124 0.033 Uiso 1 1 calc R . .
O1 O 0.6640(2) 0.27766(11) 0.99238(12) 0.0154(6) Uani 1 1 d . . .
O2 O 0.5125(2) 0.19816(11) 0.94306(12) 0.0148(5) Uani 1 1 d . . .
O3 O 0.7237(2) 0.23007(12) 0.88417(13) 0.0171(6) Uani 1 1 d . . .
O4 O 0.3856(2) 0.36333(12) 1.00145(12) 0.0159(6) Uani 1 1 d . . .
O5 O 0.6411(2) 0.41447(12) 0.91907(12) 0.0174(6) Uani 1 1 d . . .
O6 O 0.2735(2) 0.27291(11) 0.95145(12) 0.0158(6) Uani 1 1 d . . .
O7 O 0.2619(2) 0.37380(11) 0.89213(12) 0.0152(6) Uani 1 1 d . . .
O8 O 0.2583(2) 0.27151(11) 0.81486(12) 0.0158(6) Uani 1 1 d . . .
O9 O 0.4816(2) 0.30378(11) 0.87412(12) 0.0122(5) Uani 1 1 d . . .
O10 O 0.4832(2) 0.41637(11) 0.81965(12) 0.0161(6) Uani 1 1 d . . .
O11 O 0.7094(2) 0.36221(12) 0.81471(13) 0.0185(6) Uani 1 1 d . . .
O12 O 0.4883(2) 0.20075(12) 0.80635(12) 0.0161(6) Uani 1 1 d . . .
O13 O 0.4816(2) 0.31499(12) 0.74459(12) 0.0155(6) Uani 1 1 d . . .
Cl1 Cl -0.00516(10) -0.01144(5) 0.91180(5) 0.0264(2) Uani 1 1 d . . .
Cl2 Cl -0.07360(11) 0.48023(5) 0.60862(5) 0.0351(3) Uani 1 1 d . . .

loop_
_atom_site_aniso_label
_atom_site_aniso_U_11
_atom_site_aniso_U_22
_atom_site_aniso_U_33
_atom_site_aniso_U_23
_atom_site_aniso_U_13
_atom_site_aniso_U_12
Sb1 0.01516(13) 0.01203(13) 0.01537(13) 0.00000(11) -0.00367(10) -0.00057(10)
Sb2 0.01436(13) 0.01202(13) 0.01398(12) 0.00121(11) -0.00411(9) -0.00008(10)
Co1 0.0140(3) 0.0129(3) 0.0148(3) 0.0008(2) -0.0022(2) 0.0001(2)
Co2 0.0188(3) 0.0144(3) 0.0133(2) -0.0009(2) -0.0029(2) 0.0024(2)
P1 0.0158(5) 0.0126(5) 0.0153(5) 0.0002(4) -0.0045(4) -0.0001(4)
P2 0.0142(5) 0.0131(5) 0.0156(5) -0.0002(4) -0.0022(4) -0.0005(4)
P3 0.0148(5) 0.0150(5) 0.0172(5) 0.0025(4) -0.0035(4) -0.0019(4)
N1 0.0261(19) 0.025(2) 0.0204(18) -0.0025(16) -0.0007(15) 0.0022(16)
N2 0.0186(17) 0.0138(17) 0.0187(17) -0.0034(15) 0.0014(13) -0.0017(14)
C1 0.0140(18) 0.0110(19) 0.0197(19) -0.0024(16) -0.0020(15) 0.0021(15)
C2 0.019(2) 0.020(2) 0.0158(19) 0.0004(17) -0.0046(16) -0.0025(17)
C3 0.024(2) 0.015(2) 0.0184(19) 0.0051(17) 0.0004(16) -0.0022(17)
C4 0.019(2) 0.016(2) 0.021(2) -0.0066(17) 0.0070(16) -0.0024(16)
C5 0.021(2) 0.023(2) 0.020(2) -0.0019(18) -0.0075(16) -0.0022(18)
C6 0.025(2) 0.019(2) 0.024(2) -0.0005(19) -0.0057(17) -0.0020(17)
C7 0.0165(19) 0.014(2) 0.0142(18) -0.0006(16) -0.0035(15) 0.0009(16)
C8 0.022(2) 0.021(2) 0.032(2) 0.003(2) -0.0074(18) 0.0001(18)
C9 0.025(2) 0.017(2) 0.042(3) 0.001(2) -0.011(2) -0.0037(18)
C10 0.026(2) 0.023(2) 0.017(2) -0.0019(18) -0.0057(17) 0.0091(18)
C11 0.028(2) 0.023(2) 0.020(2) 0.0105(19) 0.0004(17) 0.0033(19)
C12 0.0120(19) 0.025(2) 0.0182(19) -0.0011(18) -0.0027(15) 0.0018(16)
C13 0.026(2) 0.031(3) 0.034(3) -0.002(2) -0.001(2) -0.003(2)
C14 0.037(3) 0.045(3) 0.022(2) -0.002(2) 0.003(2) -0.012(2)
C15 0.028(2) 0.043(3) 0.036(3) -0.013(2) 0.008(2) -0.004(2)
C16 0.032(3) 0.036(3) 0.038(3) -0.005(2) 0.005(2) 0.002(2)
C17 0.029(2) 0.033(3) 0.028(2) -0.003(2) 0.0001(19) 0.002(2)
C18 0.021(2) 0.019(2) 0.024(2) 0.0000(18) -0.0007(17) -0.0004(17)
C19 0.034(2) 0.021(2) 0.030(2) -0.006(2) 0.0026(19) -0.0057(19)
C20 0.022(2) 0.028(2) 0.023(2) -0.011(2) -0.0027(17) -0.0010(18)
C21 0.030(2) 0.026(2) 0.018(2) -0.0049(19) -0.0055(18) 0.0012(19)
C22 0.022(2) 0.016(2) 0.021(2) -0.0015(18) -0.0040(16) -0.0007(17)
C23 0.019(2) 0.012(2) 0.021(2) 0.0039(17) -0.0047(16) 0.0014(16)
C24 0.031(2) 0.018(2) 0.041(3) -0.003(2) -0.015(2) 0.0046(19)
C25 0.026(2) 0.028(2) 0.020(2) 0.009(2) -0.0032(17) 0.0021(19)
C26 0.021(2) 0.024(2) 0.022(2) 0.0060(19) -0.0108(17) 0.0045(18)
C27 0.0159(19) 0.016(2) 0.0191(19) -0.0045(17) 0.0017(15) -0.0017(16)
C28 0.021(2) 0.039(3) 0.020(2) 0.003(2) 0.0036(17) 0.001(2)
C29 0.019(2) 0.033(3) 0.026(2) 0.002(2) -0.0034(17) -0.0024(19)
C30 0.021(2) 0.024(2) 0.038(3) -0.009(2) 0.0010(19) 0.0052(18)
C31 0.018(2) 0.020(2) 0.021(2) 0.0029(18) -0.0037(16) -0.0021(17)
C32 0.028(2) 0.015(2) 0.042(3) 0.004(2) -0.006(2) -0.0009(18)
C33 0.030(2) 0.026(2) 0.021(2) 0.0161(19) -0.0017(18) -0.0060(19)
C34 0.020(2) 0.025(2) 0.030(2) 0.003(2) -0.0038(18) -0.0068(18)
C35 0.029(2) 0.034(3) 0.020(2) -0.003(2) -0.0062(18) 0.001(2)
C36 0.025(2) 0.017(2) 0.024(2) -0.0074(18) -0.0087(17) 0.0058(17)
O1 0.0163(13) 0.0151(14) 0.0144(13) 0.0004(11) -0.0057(10) -0.0001(11)
O2 0.0177(13) 0.0115(13) 0.0149(13) 0.0033(11) -0.0044(10) 0.0008(11)
O3 0.0127(13) 0.0187(14) 0.0197(14) 0.0021(12) -0.0038(10) -0.0009(11)
O4 0.0131(13) 0.0205(15) 0.0139(13) -0.0051(12) -0.0012(10) 0.0003(11)
O5 0.0181(14) 0.0167(14) 0.0172(13) 0.0014(12) -0.0042(11) -0.0050(11)
O6 0.0157(13) 0.0147(14) 0.0169(13) 0.0000(12) 0.0004(11) 0.0003(11)
O7 0.0181(13) 0.0122(13) 0.0153(13) 0.0013(11) 0.0001(11) 0.0033(11)
O8 0.0150(13) 0.0152(14) 0.0169(13) 0.0003(12) -0.0076(10) -0.0011(11)
O9 0.0129(12) 0.0095(13) 0.0139(13) 0.0046(11) -0.0044(10) -0.0005(10)
O10 0.0125(13) 0.0142(14) 0.0213(14) 0.0018(12) -0.0051(11) 0.0012(11)
O11 0.0181(14) 0.0193(15) 0.0178(14) 0.0026(12) -0.0029(11) -0.0019(11)
O12 0.0193(13) 0.0160(14) 0.0129(13) -0.0008(12) -0.0010(11) 0.0010(11)
O13 0.0187(13) 0.0174(14) 0.0102(12) -0.0002(11) -0.0015(10) 0.0003(11)
Cl1 0.0298(5) 0.0212(5) 0.0281(5) 0.0003(5) 0.0004(4) -0.0099(4)
Cl2 0.0352(6) 0.0384(7) 0.0308(6) 0.0092(5) -0.0144(5) 0.0103(5)

loop_
_atom_type_symbol
_atom_type_description
_atom_type_scat_dispersion_real
_atom_type_scat_dispersion_imag
_atom_type_scat_source
C C 0.0033 0.0016 'International Tables Vol C Tables 4.2.6.8 and 6.1.1.4'
H H 0.0000 0.0000 'International Tables Vol C Tables 4.2.6.8 and 6.1.1.4'
N N 0.0061 0.0033 'International Tables Vol C Tables 4.2.6.8 and 6.1.1.4'
O O 0.0106 0.0060 'International Tables Vol C Tables 4.2.6.8 and 6.1.1.4'
P P 0.1023 0.0942 'International Tables Vol C Tables 4.2.6.8 and 6.1.1.4'
Cl Cl 0.1484 0.1585 'International Tables Vol C Tables 4.2.6.8 and 6.1.1.4'
Co Co 0.3494 0.9721 'International Tables Vol C Tables 4.2.6.8 and 6.1.1.4'
Sb Sb -0.5866 1.5461 'International Tables Vol C Tables 4.2.6.8 and 6.1.1.4'

loop_
_geom_angle_atom_site_label_1
_geom_angle_atom_site_label_2
_geom_angle_atom_site_label_3
_geom_angle
_geom_angle_site_symmetry_1
_geom_angle_site_symmetry_3
_geom_angle_publ_flag
O8 Sb1 O2 168.46(10) . . ?
O8 Sb1 O9 81.15(10) . . ?
O2 Sb1 O9 87.41(10) . . ?
O8 Sb1 O12 88.62(10) . . ?
O2 Sb1 O12 88.70(10) . . ?
O9 Sb1 O12 84.05(10) . . ?
O8 Sb1 O6 88.52(10) . . ?
O2 Sb1 O6 91.82(10) . . ?
O9 Sb1 O6 84.10(10) . . ?
O12 Sb1 O6 168.10(10) . . ?
O8 Sb1 C1 99.68(12) . . ?
O2 Sb1 C1 91.84(12) . . ?
O9 Sb1 C1 176.08(12) . . ?
O12 Sb1 C1 99.79(13) . . ?
O6 Sb1 C1 92.08(12) . . ?
O8 Sb1 Sb2 39.89(7) . . ?
O2 Sb1 Sb2 128.73(7) . . ?
O9 Sb1 Sb2 41.33(7) . . ?
O12 Sb1 Sb2 87.04(7) . . ?
O6 Sb1 Sb2 83.36(7) . . ?
C1 Sb1 Sb2 139.18(10) . . ?
O8 Sb2 O10 168.60(10) . . ?
O8 Sb2 O13 91.32(11) . . ?
O10 Sb2 O13 86.97(10) . . ?
O8 Sb2 O9 81.17(10) . . ?
O10 Sb2 O9 87.44(10) . . ?
O13 Sb2 O9 83.27(10) . . ?
O8 Sb2 O7 88.82(10) . . ?
O10 Sb2 O7 90.49(10) . . ?
O13 Sb2 O7 167.81(10) . . ?
O9 Sb2 O7 84.71(10) . . ?
O8 Sb2 C7 97.57(12) . . ?
O10 Sb2 C7 93.83(12) . . ?
O13 Sb2 C7 99.24(12) . . ?
O9 Sb2 C7 177.24(12) . . ?
O7 Sb2 C7 92.82(12) . . ?
O8 Sb2 Sb1 39.76(7) . . ?
O10 Sb2 Sb1 128.88(7) . . ?
O13 Sb2 Sb1 88.36(7) . . ?
O9 Sb2 Sb1 41.48(7) . . ?
O7 Sb2 Sb1 83.97(7) . . ?
C7 Sb2 Sb1 137.09(10) . . ?
O5 Co1 O1 124.56(11) . . ?
O5 Co1 O4 114.58(11) . . ?
O1 Co1 O4 118.58(11) . . ?
O5 Co1 N2 94.36(12) . . ?
O1 Co1 N2 91.88(11) . . ?
O4 Co1 N2 99.22(11) . . ?
O11 Co2 O3 108.82(11) . . ?
O11 Co2 N1 93.64(13) . . ?
O3 Co2 N1 98.94(12) . . ?
O11 Co2 O9 88.98(10) . . ?
O3 Co2 O9 88.97(10) . . ?
N1 Co2 O9 170.36(11) . . ?
O11 Co2 O13 85.16(10) . . ?
O3 Co2 O13 160.03(10) . . ?
N1 Co2 O13 94.18(12) . . ?
O9 Co2 O13 76.77(9) . . ?
O11 Co2 O12 160.71(10) . . ?
O3 Co2 O12 82.97(10) . . ?
N1 Co2 O12 99.66(12) . . ?
O9 Co2 O12 75.71(9) . . ?
O13 Co2 O12 80.02(9) . . ?
O3 P1 O1 114.92(15) . . ?
O3 P1 O2 111.15(14) . . ?
O1 P1 O2 109.08(14) . . ?
O3 P1 C23 109.94(17) . . ?
O1 P1 C23 107.81(16) . . ?
O2 P1 C23 103.25(16) . . ?
O4 P2 O6 110.86(15) . . ?
O4 P2 O7 111.60(15) . . ?
O6 P2 O7 111.75(15) . . ?
O4 P2 C27 111.62(16) . . ?
O6 P2 C27 106.24(16) . . ?
O7 P2 C27 104.48(16) . . ?
O11 P3 O5 114.80(15) . . ?
O11 P3 O10 110.87(15) . . ?
O5 P3 O10 109.52(15) . . ?
O11 P3 C31 109.69(17) . . ?
O5 P3 C31 107.26(17) . . ?
O10 P3 C31 104.11(16) . . ?
C17 N1 C13 118.2(4) . . ?
C17 N1 Co2 123.3(3) . . ?
C13 N1 Co2 118.3(3) . . ?
C18 N2 C22 118.0(3) . . ?
C18 N2 Co1 121.2(3) . . ?
C22 N2 Co1 120.8(3) . . ?
C6 C1 C2 119.5(4) . . ?
C6 C1 Sb1 119.2(3) . . ?
C2 C1 Sb1 121.3(3) . . ?
C1 C2 C3 120.6(4) . . ?
C1 C2 H2 119.7 . . ?
C3 C2 H2 119.7 . . ?
C4 C3 C2 119.0(4) . . ?
C4 C3 H3 120.5 . . ?
C2 C3 H3 120.5 . . ?
C5 C4 C3 121.3(4) . . ?
C5 C4 Cl1 119.4(3) . . ?
C3 C4 Cl1 119.3(3) . . ?
C4 C5 C6 119.1(4) . . ?
C4 C5 H5 120.5 . . ?
C6 C5 H5 120.5 . . ?
C1 C6 C5 120.5(4) . . ?
C1 C6 H6 119.7 . . ?
C5 C6 H6 119.7 . . ?
C12 C7 C8 120.2(4) . . ?
C12 C7 Sb2 121.6(3) . . ?
C8 C7 Sb2 118.2(3) . . ?
C9 C8 C7 119.4(4) . . ?
C9 C8 H8 120.3 . . ?
C7 C8 H8 120.3 . . ?
C10 C9 C8 119.4(4) . . ?
C10 C9 H9 120.3 . . ?
C8 C9 H9 120.3 . . ?
C11 C10 C9 121.8(4) . . ?
C11 C10 Cl2 119.0(3) . . ?
C9 C10 Cl2 119.2(3) . . ?
C10 C11 C12 118.6(4) . . ?
C10 C11 H11 120.7 . . ?
C12 C11 H11 120.7 . . ?
C7 C12 C11 120.6(4) . . ?
C7 C12 H12 119.7 . . ?
C11 C12 H12 119.7 . . ?
N1 C13 C14 122.6(4) . . ?
N1 C13 H13 118.7 . . ?
C14 C13 H13 118.7 . . ?
C13 C14 C15 118.8(5) . . ?
C13 C14 H14 120.6 . . ?
C15 C14 H14 120.6 . . ?
C16 C15 C14 119.0(4) . . ?
C16 C15 H15 120.5 . . ?
C14 C15 H15 120.5 . . ?
C15 C16 C17 119.7(5) . . ?
C15 C16 H16 120.2 . . ?
C17 C16 H16 120.2 . . ?
N1 C17 C16 121.6(4) . . ?
N1 C17 H17 119.2 . . ?
C16 C17 H17 119.2 . . ?
N2 C18 C19 123.5(4) . . ?
N2 C18 H18 118.3 . . ?
C19 C18 H18 118.3 . . ?
C20 C19 C18 117.9(4) . . ?
C20 C19 H19 121.1 . . ?
C18 C19 H19 121.1 . . ?
C21 C20 C19 119.4(4) . . ?
C21 C20 H20 120.3 . . ?
C19 C20 H20 120.3 . . ?
C20 C21 C22 118.9(4) . . ?
C20 C21 H21 120.5 . . ?
C22 C21 H21 120.5 . . ?
N2 C22 C21 122.3(4) . . ?
N2 C22 H22 118.9 . . ?
C21 C22 H22 118.9 . . ?
C25 C23 C24 109.0(3) . . ?
C25 C23 C26 110.1(3) . . ?
C24 C23 C26 109.3(3) . . ?
C25 C23 P1 109.1(3) . . ?
C24 C23 P1 110.6(3) . . ?
C26 C23 P1 108.6(3) . . ?
C23 C24 H24A 109.5 . . ?
C23 C24 H24B 109.5 . . ?
H24A C24 H24B 109.5 . . ?
C23 C24 H24C 109.5 . . ?
H24A C24 H24C 109.5 . . ?
H24B C24 H24C 109.5 . . ?
C23 C25 H25A 109.5 . . ?
C23 C25 H25B 109.5 . . ?
H25A C25 H25B 109.5 . . ?
C23 C25 H25C 109.5 . . ?
H25A C25 H25C 109.5 . . ?
H25B C25 H25C 109.5 . . ?
C23 C26 H26A 109.5 . . ?
C23 C26 H26B 109.5 . . ?
H26A C26 H26B 109.5 . . ?
C23 C26 H26C 109.5 . . ?
H26A C26 H26C 109.5 . . ?
H26B C26 H26C 109.5 . . ?
C28 C27 C30 109.7(3) . . ?
C28 C27 C29 110.5(3) . . ?
C30 C27 C29 109.4(3) . . ?
C28 C27 P2 109.4(3) . . ?
C30 C27 P2 109.5(3) . . ?
C29 C27 P2 108.2(3) . . ?
C27 C28 H28A 109.5 . . ?
C27 C28 H28B 109.5 . . ?
H28A C28 H28B 109.5 . . ?
C27 C28 H28C 109.5 . . ?
H28A C28 H28C 109.5 . . ?
H28B C28 H28C 109.5 . . ?
C27 C29 H29A 109.5 . . ?
C27 C29 H29B 109.5 . . ?
H29A C29 H29B 109.5 . . ?
C27 C29 H29C 109.5 . . ?
H29A C29 H29C 109.5 . . ?
H29B C29 H29C 109.5 . . ?
C27 C30 H30A 109.5 . . ?
C27 C30 H30B 109.5 . . ?
H30A C30 H30B 109.5 . . ?
C27 C30 H30C 109.5 . . ?
H30A C30 H30C 109.5 . . ?
H30B C30 H30C 109.5 . . ?
C33 C31 C32 109.1(3) . . ?
C33 C31 C34 109.8(3) . . ?
C32 C31 C34 110.5(3) . . ?
C33 C31 P3 109.5(3) . . ?
C32 C31 P3 109.8(3) . . ?
C34 C31 P3 108.0(3) . . ?
C31 C32 H32A 109.5 . . ?
C31 C32 H32B 109.5 . . ?
H32A C32 H32B 109.5 . . ?
C31 C32 H32C 109.5 . . ?
H32A C32 H32C 109.5 . . ?
H32B C32 H32C 109.5 . . ?
C31 C33 H33A 109.5 . . ?
C31 C33 H33B 109.5 . . ?
H33A C33 H33B 109.5 . . ?
C31 C33 H33C 109.5 . . ?
H33A C33 H33C 109.5 . . ?
H33B C33 H33C 109.5 . . ?
C31 C34 H34A 109.5 . . ?
C31 C34 H34B 109.5 . . ?
H34A C34 H34B 109.5 . . ?
C31 C34 H34C 109.5 . . ?
H34A C34 H34C 109.5 . . ?
H34B C34 H34C 109.5 . . ?
O13 C35 H35A 109.5 . . ?
O13 C35 H35B 109.5 . . ?
H35A C35 H35B 109.5 . . ?
O13 C35 H35C 109.5 . . ?
H35A C35 H35C 109.5 . . ?
H35B C35 H35C 109.5 . . ?
O12 C36 H36A 109.5 . . ?
O12 C36 H36B 109.5 . . ?
H36A C36 H36B 109.5 . . ?
O12 C36 H36C 109.5 . . ?
H36A C36 H36C 109.5 . . ?
H36B C36 H36C 109.5 . . ?
P1 O1 Co1 129.39(15) . . ?
P1 O2 Sb1 125.11(15) . . ?
P1 O3 Co2 123.86(15) . . ?
P2 O4 Co1 122.98(15) . . ?
P3 O5 Co1 127.50(16) . . ?
P2 O6 Sb1 125.28(15) . . ?
P2 O7 Sb2 125.69(15) . . ?
Sb1 O8 Sb2 100.36(11) . . ?
Sb2 O9 Sb1 97.19(10) . . ?
Sb2 O9 Co2 100.18(10) . . ?
Sb1 O9 Co2 101.95(11) . . ?
P3 O10 Sb2 125.99(15) . . ?
P3 O11 Co2 124.00(15) . . ?
C36 O12 Sb1 121.9(2) . . ?
C36 O12 Co2 121.0(2) . . ?
Sb1 O12 Co2 96.87(10) . . ?
C35 O13 Sb2 118.9(2) . . ?
C35 O13 Co2 124.0(2) . . ?
Sb2 O13 Co2 98.66(10) . . ?

loop_
_geom_bond_atom_site_label_1
_geom_bond_atom_site_label_2
_geom_bond_distance
_geom_bond_site_symmetry_2
_geom_bond_publ_flag
Sb1 O8 1.970(2) . ?
Sb1 O2 2.003(2) . ?
Sb1 O9 2.023(2) . ?
Sb1 O12 2.024(2) . ?
Sb1 O6 2.054(3) . ?
Sb1 C1 2.102(4) . ?
Sb1 Sb2 3.0303(4) . ?
Sb2 O8 1.975(3) . ?
Sb2 O10 1.995(3) . ?
Sb2 O13 2.011(2) . ?
Sb2 O9 2.017(2) . ?
Sb2 O7 2.023(2) . ?
Sb2 C7 2.105(4) . ?
Co1 O5 1.935(3) . ?
Co1 O1 1.945(3) . ?
Co1 O4 1.980(2) . ?
Co1 N2 2.110(3) . ?
Co2 O11 2.026(3) . ?
Co2 O3 2.036(3) . ?
Co2 N1 2.078(3) . ?
Co2 O9 2.129(2) . ?
Co2 O13 2.180(2) . ?
Co2 O12 2.282(3) . ?
P1 O3 1.510(3) . ?
P1 O1 1.521(3) . ?
P1 O2 1.584(3) . ?
P1 C23 1.815(4) . ?
P2 O4 1.509(3) . ?
P2 O6 1.556(3) . ?
P2 O7 1.561(3) . ?
P2 C27 1.810(4) . ?
P3 O11 1.516(3) . ?
P3 O5 1.519(3) . ?
P3 O10 1.588(3) . ?
P3 C31 1.820(4) . ?
N1 C17 1.336(5) . ?
N1 C13 1.367(6) . ?
N2 C18 1.320(5) . ?
N2 C22 1.344(5) . ?
C1 C6 1.385(5) . ?
C1 C2 1.390(5) . ?
C2 C3 1.391(5) . ?
C2 H2 0.9500 . ?
C3 C4 1.383(5) . ?
C3 H3 0.9500 . ?
C4 C5 1.383(6) . ?
C4 Cl1 1.740(4) . ?
C5 C6 1.394(5) . ?
C5 H5 0.9500 . ?
C6 H6 0.9500 . ?
C7 C12 1.370(5) . ?
C7 C8 1.390(5) . ?
C8 C9 1.388(6) . ?
C8 H8 0.9500 . ?
C9 C10 1.377(6) . ?
C9 H9 0.9500 . ?
C10 C11 1.368(6) . ?
C10 Cl2 1.745(4) . ?
C11 C12 1.393(5) . ?
C11 H11 0.9500 . ?
C12 H12 0.9500 . ?
C13 C14 1.375(6) . ?
C13 H13 0.9500 . ?
C14 C15 1.388(7) . ?
C14 H14 0.9500 . ?
C15 C16 1.376(7) . ?
C15 H15 0.9500 . ?
C16 C17 1.401(6) . ?
C16 H16 0.9500 . ?
C17 H17 0.9500 . ?
C18 C19 1.382(6) . ?
C18 H18 0.9500 . ?
C19 C20 1.380(6) . ?
C19 H19 0.9500 . ?
C20 C21 1.369(6) . ?
C20 H20 0.9500 . ?
C21 C22 1.379(5) . ?
C21 H21 0.9500 . ?
C22 H22 0.9500 . ?
C23 C25 1.520(5) . ?
C23 C24 1.531(5) . ?
C23 C26 1.541(5) . ?
C24 H24A 0.9800 . ?
C24 H24B 0.9800 . ?
C24 H24C 0.9800 . ?
C25 H25A 0.9800 . ?
C25 H25B 0.9800 . ?
C25 H25C 0.9800 . ?
C26 H26A 0.9800 . ?
C26 H26B 0.9800 . ?
C26 H26C 0.9800 . ?
C27 C28 1.533(5) . ?
C27 C30 1.535(5) . ?
C27 C29 1.544(5) . ?
C28 H28A 0.9800 . ?
C28 H28B 0.9800 . ?
C28 H28C 0.9800 . ?
C29 H29A 0.9800 . ?
C29 H29B 0.9800 . ?
C29 H29C 0.9800 . ?
C30 H30A 0.9800 . ?
C30 H30B 0.9800 . ?
C30 H30C 0.9800 . ?
C31 C33 1.526(5) . ?
C31 C32 1.528(6) . ?
C31 C34 1.533(5) . ?
C32 H32A 0.9800 . ?
C32 H32B 0.9800 . ?
C32 H32C 0.9800 . ?
C33 H33A 0.9800 . ?
C33 H33B 0.9800 . ?
C33 H33C 0.9800 . ?
C34 H34A 0.9800 . ?
C34 H34B 0.9800 . ?
C34 H34C 0.9800 . ?
C35 O13 1.437(5) . ?
C35 H35A 0.9800 . ?
C35 H35B 0.9800 . ?
C35 H35C 0.9800 . ?
C36 O12 1.423(4) . ?
C36 H36A 0.9800 . ?
C36 H36B 0.9800 . ?
C36 H36C 0.9800 . ?

loop_
_geom_torsion_atom_site_label_1
_geom_torsion_atom_site_label_2
_geom_torsion_atom_site_label_3
_geom_torsion_atom_site_label_4
_geom_torsion
_geom_torsion_site_symmetry_1
_geom_torsion_site_symmetry_2
_geom_torsion_site_symmetry_3
_geom_torsion_site_symmetry_4
_geom_torsion_publ_flag
O2 Sb1 Sb2 O8 177.34(15) . . . . ?
O9 Sb1 Sb2 O8 175.73(16) . . . . ?
O12 Sb1 Sb2 O8 91.38(14) . . . . ?
O6 Sb1 Sb2 O8 -95.66(14) . . . . ?
C1 Sb1 Sb2 O8 -10.19(19) . . . . ?
O8 Sb1 Sb2 O10 -178.82(15) . . . . ?
O2 Sb1 Sb2 O10 -1.48(13) . . . . ?
O9 Sb1 Sb2 O10 -3.09(14) . . . . ?
O12 Sb1 Sb2 O10 -87.44(12) . . . . ?
O6 Sb1 Sb2 O10 85.52(12) . . . . ?
C1 Sb1 Sb2 O10 170.99(18) . . . . ?
O8 Sb1 Sb2 O13 -94.05(14) . . . . ?
O2 Sb1 Sb2 O13 83.29(12) . . . . ?
O9 Sb1 Sb2 O13 81.68(13) . . . . ?
O12 Sb1 Sb2 O13 -2.67(10) . . . . ?
O6 Sb1 Sb2 O13 170.29(10) . . . . ?
C1 Sb1 Sb2 O13 -104.24(17) . . . . ?
O8 Sb1 Sb2 O9 -175.73(16) . . . . ?
O2 Sb1 Sb2 O9 1.61(14) . . . . ?
O12 Sb1 Sb2 O9 -84.35(13) . . . . ?
O6 Sb1 Sb2 O9 88.61(13) . . . . ?
C1 Sb1 Sb2 O9 174.08(19) . . . . ?
O8 Sb1 Sb2 O7 95.44(14) . . . . ?
O2 Sb1 Sb2 O7 -87.22(12) . . . . ?
O9 Sb1 Sb2 O7 -88.83(13) . . . . ?
O12 Sb1 Sb2 O7 -173.18(10) . . . . ?
O6 Sb1 Sb2 O7 -0.22(10) . . . . ?
C1 Sb1 Sb2 O7 85.25(17) . . . . ?
O8 Sb1 Sb2 C7 7.79(19) . . . . ?
O2 Sb1 Sb2 C7 -174.87(17) . . . . ?
O9 Sb1 Sb2 C7 -176.48(18) . . . . ?
O12 Sb1 Sb2 C7 99.18(16) . . . . ?
O6 Sb1 Sb2 C7 -87.87(16) . . . . ?
C1 Sb1 Sb2 C7 -2.4(2) . . . . ?
O11 Co2 N1 C17 119.1(3) . . . . ?
O3 Co2 N1 C17 9.4(4) . . . . ?
O9 Co2 N1 C17 -135.4(7) . . . . ?
O13 Co2 N1 C17 -155.5(3) . . . . ?
O12 Co2 N1 C17 -74.9(3) . . . . ?
O11 Co2 N1 C13 -56.6(3) . . . . ?
O3 Co2 N1 C13 -166.3(3) . . . . ?
O9 Co2 N1 C13 48.9(9) . . . . ?
O13 Co2 N1 C13 28.8(3) . . . . ?
O12 Co2 N1 C13 109.4(3) . . . . ?
O5 Co1 N2 C18 36.0(3) . . . . ?
O1 Co1 N2 C18 160.9(3) . . . . ?
O4 Co1 N2 C18 -79.8(3) . . . . ?
O5 Co1 N2 C22 -142.8(3) . . . . ?
O1 Co1 N2 C22 -17.9(3) . . . . ?
O4 Co1 N2 C22 101.4(3) . . . . ?
O8 Sb1 C1 C6 13.2(3) . . . . ?
O2 Sb1 C1 C6 -166.1(3) . . . . ?
O9 Sb1 C1 C6 115.1(17) . . . . ?
O12 Sb1 C1 C6 -77.1(3) . . . . ?
O6 Sb1 C1 C6 102.0(3) . . . . ?
Sb2 Sb1 C1 C6 19.8(4) . . . . ?
O8 Sb1 C1 C2 -164.7(3) . . . . ?
O2 Sb1 C1 C2 16.0(3) . . . . ?
O9 Sb1 C1 C2 -62.8(19) . . . . ?
O12 Sb1 C1 C2 105.0(3) . . . . ?
O6 Sb1 C1 C2 -75.9(3) . . . . ?
Sb2 Sb1 C1 C2 -158.1(2) . . . . ?
C6 C1 C2 C3 1.8(6) . . . . ?
Sb1 C1 C2 C3 179.7(3) . . . . ?
C1 C2 C3 C4 -0.5(6) . . . . ?
C2 C3 C4 C5 -0.2(6) . . . . ?
C2 C3 C4 Cl1 176.8(3) . . . . ?
C3 C4 C5 C6 -0.3(6) . . . . ?
Cl1 C4 C5 C6 -177.3(3) . . . . ?
C2 C1 C6 C5 -2.3(6) . . . . ?
Sb1 C1 C6 C5 179.7(3) . . . . ?
C4 C5 C6 C1 1.6(6) . . . . ?
O8 Sb2 C7 C12 -161.8(3) . . . . ?
O10 Sb2 C7 C12 18.4(3) . . . . ?
O13 Sb2 C7 C12 -69.2(3) . . . . ?
O9 Sb2 C7 C12 136(2) . . . . ?
O7 Sb2 C7 C12 109.0(3) . . . . ?
Sb1 Sb2 C7 C12 -166.8(2) . . . . ?
O8 Sb2 C7 C8 17.1(3) . . . . ?
O10 Sb2 C7 C8 -162.8(3) . . . . ?
O13 Sb2 C7 C8 109.6(3) . . . . ?
O9 Sb2 C7 C8 -46(3) . . . . ?
O7 Sb2 C7 C8 -72.1(3) . . . . ?
Sb1 Sb2 C7 C8 12.0(4) . . . . ?
C12 C7 C8 C9 0.8(6) . . . . ?
Sb2 C7 C8 C9 -178.1(3) . . . . ?
C7 C8 C9 C10 1.0(7) . . . . ?
C8 C9 C10 C11 -2.9(7) . . . . ?
C8 C9 C10 Cl2 176.7(3) . . . . ?
C9 C10 C11 C12 2.9(6) . . . . ?
Cl2 C10 C11 C12 -176.6(3) . . . . ?
C8 C7 C12 C11 -0.7(6) . . . . ?
Sb2 C7 C12 C11 178.1(3) . . . . ?
C10 C11 C12 C7 -1.1(6) . . . . ?
C17 N1 C13 C14 3.8(6) . . . . ?
Co2 N1 C13 C14 179.7(3) . . . . ?
N1 C13 C14 C15 -2.7(7) . . . . ?
C13 C14 C15 C16 0.7(7) . . . . ?
C14 C15 C16 C17 0.0(7) . . . . ?
C13 N1 C17 C16 -3.0(6) . . . . ?
Co2 N1 C17 C16 -178.7(3) . . . . ?
C15 C16 C17 N1 1.2(7) . . . . ?
C22 N2 C18 C19 -1.5(6) . . . . ?
Co1 N2 C18 C19 179.7(3) . . . . ?
N2 C18 C19 C20 0.4(6) . . . . ?
C18 C19 C20 C21 0.2(6) . . . . ?
C19 C20 C21 C22 0.3(6) . . . . ?
C18 N2 C22 C21 2.1(6) . . . . ?
Co1 N2 C22 C21 -179.1(3) . . . . ?
C20 C21 C22 N2 -1.5(6) . . . . ?
O3 P1 C23 C25 -179.3(3) . . . . ?
O1 P1 C23 C25 54.7(3) . . . . ?
O2 P1 C23 C25 -60.6(3) . . . . ?
O3 P1 C23 C24 -59.3(3) . . . . ?
O1 P1 C23 C24 174.7(3) . . . . ?
O2 P1 C23 C24 59.3(3) . . . . ?
O3 P1 C23 C26 60.6(3) . . . . ?
O1 P1 C23 C26 -65.3(3) . . . . ?
O2 P1 C23 C26 179.3(3) . . . . ?
O4 P2 C27 C28 -60.4(3) . . . . ?
O6 P2 C27 C28 60.6(3) . . . . ?
O7 P2 C27 C28 178.9(3) . . . . ?
O4 P2 C27 C30 59.9(3) . . . . ?
O6 P2 C27 C30 -179.1(3) . . . . ?
O7 P2 C27 C30 -60.8(3) . . . . ?
O4 P2 C27 C29 179.2(3) . . . . ?
O6 P2 C27 C29 -59.9(3) . . . . ?
O7 P2 C27 C29 58.4(3) . . . . ?
O11 P3 C31 C33 59.8(3) . . . . ?
O5 P3 C31 C33 -174.9(3) . . . . ?
O10 P3 C31 C33 -58.9(3) . . . . ?
O11 P3 C31 C32 179.6(3) . . . . ?
O5 P3 C31 C32 -55.1(3) . . . . ?
O10 P3 C31 C32 60.9(3) . . . . ?
O11 P3 C31 C34 -59.8(3) . . . . ?
O5 P3 C31 C34 65.5(3) . . . . ?
O10 P3 C31 C34 -178.5(3) . . . . ?
O3 P1 O1 Co1 62.5(2) . . . . ?
O2 P1 O1 Co1 -63.1(2) . . . . ?
C23 P1 O1 Co1 -174.55(19) . . . . ?
O5 Co1 O1 P1 -77.4(2) . . . . ?
O4 Co1 O1 P1 84.4(2) . . . . ?
N2 Co1 O1 P1 -174.0(2) . . . . ?
O3 P1 O2 Sb1 -45.0(2) . . . . ?
O1 P1 O2 Sb1 82.8(2) . . . . ?
C23 P1 O2 Sb1 -162.79(19) . . . . ?
O8 Sb1 O2 P1 -13.5(6) . . . . ?
O9 Sb1 O2 P1 -20.97(18) . . . . ?
O12 Sb1 O2 P1 63.13(19) . . . . ?
O6 Sb1 O2 P1 -104.98(18) . . . . ?
C1 Sb1 O2 P1 162.9(2) . . . . ?
Sb2 Sb1 O2 P1 -22.0(2) . . . . ?
O1 P1 O3 Co2 -70.9(2) . . . . ?
O2 P1 O3 Co2 53.6(2) . . . . ?
C23 P1 O3 Co2 167.28(18) . . . . ?
O11 Co2 O3 P1 92.98(19) . . . . ?
N1 Co2 O3 P1 -170.04(19) . . . . ?
O9 Co2 O3 P1 4.41(19) . . . . ?
O13 Co2 O3 P1 -39.6(4) . . . . ?
O12 Co2 O3 P1 -71.32(18) . . . . ?
O6 P2 O4 Co1 62.6(2) . . . . ?
O7 P2 O4 Co1 -62.6(2) . . . . ?
C27 P2 O4 Co1 -179.14(18) . . . . ?
O5 Co1 O4 P2 83.3(2) . . . . ?
O1 Co1 O4 P2 -80.3(2) . . . . ?
N2 Co1 O4 P2 -177.57(19) . . . . ?
O11 P3 O5 Co1 -59.3(2) . . . . ?
O10 P3 O5 Co1 66.2(2) . . . . ?
C31 P3 O5 Co1 178.55(19) . . . . ?
O1 Co1 O5 P3 72.8(2) . . . . ?
O4 Co1 O5 P3 -89.6(2) . . . . ?
N2 Co1 O5 P3 168.1(2) . . . . ?
O4 P2 O6 Sb1 -89.57(19) . . . . ?
O7 P2 O6 Sb1 35.6(2) . . . . ?
C27 P2 O6 Sb1 148.98(18) . . . . ?
O8 Sb1 O6 P2 -58.70(18) . . . . ?
O2 Sb1 O6 P2 109.76(18) . . . . ?
O9 Sb1 O6 P2 22.56(17) . . . . ?
O12 Sb1 O6 P2 17.4(6) . . . . ?
C1 Sb1 O6 P2 -158.33(19) . . . . ?
Sb2 Sb1 O6 P2 -19.03(16) . . . . ?
O4 P2 O7 Sb2 88.7(2) . . . . ?
O6 P2 O7 Sb2 -36.1(2) . . . . ?
C27 P2 O7 Sb2 -150.58(18) . . . . ?
O8 Sb2 O7 P2 59.14(18) . . . . ?
O10 Sb2 O7 P2 -109.48(18) . . . . ?
O13 Sb2 O7 P2 -31.7(6) . . . . ?
O9 Sb2 O7 P2 -22.10(18) . . . . ?
C7 Sb2 O7 P2 156.7(2) . . . . ?
Sb1 Sb2 O7 P2 19.59(16) . . . . ?
O2 Sb1 O8 Sb2 -10.4(6) . . . . ?
O9 Sb1 O8 Sb2 -2.85(11) . . . . ?
O12 Sb1 O8 Sb2 -87.04(12) . . . . ?
O6 Sb1 O8 Sb2 81.41(11) . . . . ?
C1 Sb1 O8 Sb2 173.26(13) . . . . ?
O10 Sb2 O8 Sb1 4.7(6) . . . . ?
O13 Sb2 O8 Sb1 85.84(11) . . . . ?
O9 Sb2 O8 Sb1 2.86(11) . . . . ?
O7 Sb2 O8 Sb1 -81.97(11) . . . . ?
C7 Sb2 O8 Sb1 -174.66(13) . . . . ?
O8 Sb2 O9 Sb1 -2.76(10) . . . . ?
O10 Sb2 O9 Sb1 177.59(11) . . . . ?
O13 Sb2 O9 Sb1 -95.16(11) . . . . ?
O7 Sb2 O9 Sb1 86.87(11) . . . . ?
C7 Sb2 O9 Sb1 60(3) . . . . ?
O8 Sb2 O9 Co2 100.81(11) . . . . ?
O10 Sb2 O9 Co2 -78.83(11) . . . . ?
O13 Sb2 O9 Co2 8.41(10) . . . . ?
O7 Sb2 O9 Co2 -169.56(11) . . . . ?
C7 Sb2 O9 Co2 164(3) . . . . ?
Sb1 Sb2 O9 Co2 103.57(13) . . . . ?
O8 Sb1 O9 Sb2 2.77(10) . . . . ?
O2 Sb1 O9 Sb2 -178.74(11) . . . . ?
O12 Sb1 O9 Sb2 92.29(11) . . . . ?
O6 Sb1 O9 Sb2 -86.65(11) . . . . ?
C1 Sb1 O9 Sb2 -99.7(17) . . . . ?
O8 Sb1 O9 Co2 -99.28(11) . . . . ?
O2 Sb1 O9 Co2 79.21(11) . . . . ?
O12 Sb1 O9 Co2 -9.76(10) . . . . ?
O6 Sb1 O9 Co2 171.31(11) . . . . ?
C1 Sb1 O9 Co2 158.2(17) . . . . ?
Sb2 Sb1 O9 Co2 -102.05(12) . . . . ?
O11 Co2 O9 Sb2 77.35(11) . . . . ?
O3 Co2 O9 Sb2 -173.81(11) . . . . ?
N1 Co2 O9 Sb2 -28.5(8) . . . . ?
O13 Co2 O9 Sb2 -7.91(10) . . . . ?
O12 Co2 O9 Sb2 -90.79(10) . . . . ?
O11 Co2 O9 Sb1 177.02(11) . . . . ?
O3 Co2 O9 Sb1 -74.14(11) . . . . ?
N1 Co2 O9 Sb1 71.2(8) . . . . ?
O13 Co2 O9 Sb1 91.76(11) . . . . ?
O12 Co2 O9 Sb1 8.88(9) . . . . ?
O11 P3 O10 Sb2 45.2(2) . . . . ?
O5 P3 O10 Sb2 -82.5(2) . . . . ?
C31 P3 O10 Sb2 163.07(19) . . . . ?
O8 Sb2 O10 P3 17.6(7) . . . . ?
O13 Sb2 O10 P3 -63.99(19) . . . . ?
O9 Sb2 O10 P3 19.40(19) . . . . ?
O7 Sb2 O10 P3 104.08(19) . . . . ?
C7 Sb2 O10 P3 -163.1(2) . . . . ?
Sb1 Sb2 O10 P3 21.4(2) . . . . ?
O5 P3 O11 Co2 76.2(2) . . . . ?
O10 P3 O11 Co2 -48.5(2) . . . . ?
C31 P3 O11 Co2 -162.93(18) . . . . ?
O3 Co2 O11 P3 -98.58(19) . . . . ?
N1 Co2 O11 P3 160.69(19) . . . . ?
O9 Co2 O11 P3 -10.02(18) . . . . ?
O13 Co2 O11 P3 66.79(18) . . . . ?
O12 Co2 O11 P3 27.0(4) . . . . ?
O8 Sb1 O12 C36 -136.4(3) . . . . ?
O2 Sb1 O12 C36 54.8(3) . . . . ?
O9 Sb1 O12 C36 142.4(3) . . . . ?
O6 Sb1 O12 C36 147.5(4) . . . . ?
C1 Sb1 O12 C36 -36.8(3) . . . . ?
Sb2 Sb1 O12 C36 -176.3(3) . . . . ?
O8 Sb1 O12 Co2 90.21(10) . . . . ?
O2 Sb1 O12 Co2 -78.56(10) . . . . ?
O9 Sb1 O12 Co2 8.96(9) . . . . ?
O6 Sb1 O12 Co2 14.1(5) . . . . ?
C1 Sb1 O12 Co2 -170.21(12) . . . . ?
Sb2 Sb1 O12 Co2 50.32(7) . . . . ?
O11 Co2 O12 C36 178.8(3) . . . . ?
O3 Co2 O12 C36 -52.0(3) . . . . ?
N1 Co2 O12 C36 45.9(3) . . . . ?
O9 Co2 O12 C36 -142.7(3) . . . . ?
O13 Co2 O12 C36 138.5(3) . . . . ?
O11 Co2 O12 Sb1 -47.2(3) . . . . ?
O3 Co2 O12 Sb1 81.99(11) . . . . ?
N1 Co2 O12 Sb1 179.91(12) . . . . ?
O9 Co2 O12 Sb1 -8.74(9) . . . . ?
O13 Co2 O12 Sb1 -87.50(10) . . . . ?
O8 Sb2 O13 C35 47.8(3) . . . . ?
O10 Sb2 O13 C35 -143.5(3) . . . . ?
O9 Sb2 O13 C35 128.8(3) . . . . ?
O7 Sb2 O13 C35 138.4(5) . . . . ?
C7 Sb2 O13 C35 -50.1(3) . . . . ?
Sb1 Sb2 O13 C35 87.5(3) . . . . ?
O8 Sb2 O13 Co2 -89.12(11) . . . . ?
O10 Sb2 O13 Co2 79.61(11) . . . . ?
O9 Sb2 O13 Co2 -8.17(10) . . . . ?
O7 Sb2 O13 Co2 1.4(5) . . . . ?
C7 Sb2 O13 Co2 172.99(12) . . . . ?
Sb1 Sb2 O13 Co2 -49.47(8) . . . . ?
O11 Co2 O13 C35 144.0(3) . . . . ?
O3 Co2 O13 C35 -80.4(4) . . . . ?
N1 Co2 O13 C35 50.7(3) . . . . ?
O9 Co2 O13 C35 -125.9(3) . . . . ?
O12 Co2 O13 C35 -48.4(3) . . . . ?
O11 Co2 O13 Sb2 -82.19(11) . . . . ?
O3 Co2 O13 Sb2 53.4(3) . . . . ?
N1 Co2 O13 Sb2 -175.49(13) . . . . ?
O9 Co2 O13 Sb2 7.90(10) . . . . ?
O12 Co2 O13 Sb2 85.43(11) . . . . ?
